data_2104222
loop_
_publ_author_name
'Ibberson, Richard M.'
'Parsons, Simon'
'Allan, David R.'
'Bell, Anthony M. T.'

_publ_section_title
;
 Polymorphism in cyclohexanol
;
_journal_coeditor_code WS5067
_journal_issue 5
_journal_name_full 'Acta Crystallographica Section B'
_journal_page_first 573
_journal_page_last 582
_journal_paper_doi 10.1107/S0108768108025093
_journal_volume 64
_journal_year 2008
_chemical_formula_moiety 'C6 D12 O'
_chemical_formula_structural 'C6 D11 O D'
_chemical_formula_sum 'C6 D12 O'
_chemical_formula_weight 112.23
_chemical_melting_point 298
_chemical_name_common cyclohexanol
_chemical_name_systematic
;
perdeutero cyclohexanol
;
_space_group_IT_number 7
_symmetry_cell_setting monoclinic
_symmetry_space_group_name_Hall 'P -2yc'
_symmetry_space_group_name_H-M 'P 1 c 1'
_cell_angle_alpha 90.0
_cell_angle_beta 107.7331(18)
_cell_angle_gamma 90.0
_cell_formula_units_Z 4
_cell_length_a 12.0244(2)
_cell_length_b 6.36200(12)
_cell_length_c 8.10998(18)
_cell_measurement_temperature 2.0
_cell_volume 590.93(2)
_computing_structure_refinement TOPAS
_diffrn_measurement_device_type HRPD
_diffrn_radiation_probe neutron
_diffrn_radiation_type neutron
_exptl_absorpt_correction_T_max 1.00000
_exptl_absorpt_correction_T_min 1.00000
_exptl_absorpt_process_details
;
 No correction is applied.
;
_exptl_crystal_density_diffrn 1.261
_exptl_crystal_density_meas ?
_refine_ls_goodness_of_fit_all 2.29
_refine_ls_matrix_type full
_refine_ls_number_parameters 16
_refine_ls_number_restraints 0
_refine_ls_shift/su_max 0.03
_refine_ls_shift/su_mean 0.01
_cod_data_source_file ws5067.cif
_cod_data_source_block III_2K
_cod_depositor_comments
;
The following automatic conversions were performed:
'_geom_bond_publ_flag' value 'N' changed to 'n' according to
'/home/saulius/struct/CIF-dictionaries/cif_core.dic' dictionary named
'cif_core.dic' version 2.4.1 from 2010-06-29 (78
times).

'_geom_angle_publ_flag' value 'N' changed to 'n' according to
'/home/saulius/struct/CIF-dictionaries/cif_core.dic' dictionary named
'cif_core.dic' version 2.4.1 from 2010-06-29 (77
times).

'_geom_hbond_publ_flag' value 'N' changed to 'n' according to
'/home/saulius/struct/CIF-dictionaries/cif_core.dic' dictionary named
'cif_core.dic' version 2.4.1 from 2010-06-29 (2 times).

Automatic conversion script
Id: cif_fix_enum 1527 2010-12-29 10:47:43Z saulius 

The following automatic conversions were performed:

'_geom_bond_publ_flag' value 'N' changed to 'n' according to
/home/saulius/struct/CIF-dictionaries/cif_core.dic dictionary named
'cif_core.dic' version 2.4.1 from 2010-06-29 (78
times).

'_geom_angle_publ_flag' value 'N' changed to 'n' according
to /home/saulius/struct/CIF-dictionaries/cif_core.dic dictionary
named 'cif_core.dic' version 2.4.1 from 2010-06-29 (77
times).

'_geom_hbond_publ_flag' value 'N' changed to 'n' according
to /home/saulius/struct/CIF-dictionaries/cif_core.dic dictionary
named 'cif_core.dic' version 2.4.1 from 2010-06-29 (2 times).

Automatic conversion script
Id: cif_fix_values 1715 2011-07-08 13:25:40Z adriana 
;
_cod_original_cell_volume 590.930(10)
_cod_original_sg_symbol_H-M 'P c'
_cod_database_code 2104222

loop_
_symmetry_equiv_pos_site_id
_symmetry_equiv_pos_as_xyz
1 +x,+y,+z
2 +x,-y,+z+1/2

loop_
_atom_site_type_symbol
_atom_site_label
_atom_site_fract_x
_atom_site_fract_y
_atom_site_fract_z
_atom_site_U_iso_or_equiv
_atom_site_thermal_displace_type
_atom_site_occupancy
C C11 0.44022 0.27581 0.18713 0.0063(4) Uiso 1.0
C C12 0.52225 0.45863 0.18709 0.0063(4) Uiso 1.0
C C13 0.6474 0.39674 0.28574 0.0063(4) Uiso 1.0
C C14 0.68323 0.20529 0.20048 0.0063(4) Uiso 1.0
C C15 0.60121 0.02257 0.20028 0.0063(4) Uiso 1.0
C C16 0.47604 0.08437 0.10168 0.0063(4) Uiso 1.0
O O11 0.32258 0.33719 0.0997 0.0091(4) Uiso 1.0
D D111 0.44491 0.23707 0.32002 0.0181(4) Uiso 1.0
D D121 0.49707 0.59438 0.24961 0.0181(4) Uiso 1.0
D D122 0.51684 0.49838 0.05424 0.0181(4) Uiso 1.0
D D131 0.65334 0.35873 0.41923 0.0181(4) Uiso 1.0
D D132 0.70581 0.52718 0.28397 0.0181(4) Uiso 1.0
D D141 0.77238 0.16063 0.27222 0.0181(4) Uiso 1.0
D D142 0.67845 0.2435 0.06733 0.0181(4) Uiso 1.0
D D151 0.60658 -0.01745 0.33319 0.0181(4) Uiso 1.0
D D152 0.62642 -0.11325 0.13786 0.0181(4) Uiso 1.0
D D161 0.41762 -0.0461 0.10329 0.0181(4) Uiso 1.0
D D162 0.47009 0.12228 -0.03183 0.0181(4) Uiso 1.0
D D11 0.30724 0.46328 0.16489 0.0290(4) Uiso 1.0
C C21 0.14493 0.27554 0.66548 0.0063(4) Uiso 1.0
C C22 0.06787 0.45848 0.68477 0.0063(4) Uiso 1.0
C C23 -0.06023 0.40268 0.59995 0.0063(4) Uiso 1.0
C C24 -0.09121 0.20679 0.68537 0.0063(4) Uiso 1.0
C C25 -0.01414 0.02395 0.66634 0.0063(4) Uiso 1.0
C C26 0.11397 0.07965 0.75109 0.0063(4) Uiso 1.0
O O21 0.26503 0.33148 0.73988 0.0091(4) Uiso 1.0
D D211 0.13099 0.24431 0.52849 0.0181(4) Uiso 1.0
D D221 0.08948 0.59749 0.62211 0.0181(4) Uiso 1.0
D D222 0.08251 0.49071 0.82164 0.0181(4) Uiso 1.0
D D231 -0.07541 0.37222 0.46257 0.0181(4) Uiso 1.0
D D232 -0.11498 0.5331 0.61548 0.0181(4) Uiso 1.0
D D241 -0.18256 0.16656 0.62343 0.0261(7) Uiso 1.0
D D242 -0.07717 0.23747 0.82259 0.0181(4) Uiso 1.0
D D251 -0.02875 -0.00856 0.52938 0.0181(4) Uiso 1.0
D D252 -0.03578 -0.11513 0.72889 0.0181(4) Uiso 1.0
D D261 0.16875 -0.05081 0.73572 0.0181(4) Uiso 1.0
D D262 0.12916 0.11001 0.88849 0.0181(4) Uiso 1.0
D D21 0.28744 0.33853 0.8701 0.0290(4) Uiso 1.0

loop_
_atom_type_symbol
_atom_type_scat_source
C International_Tables_Vol_C
O International_Tables_Vol_C
D International_Tables_Vol_C

loop_
_geom_angle_atom_site_label_1
_geom_angle_atom_site_label_2
_geom_angle_atom_site_label_3
_geom_angle_site_symmetry_1
_geom_angle_site_symmetry_3
_geom_angle
_geom_angle_publ_flag
C12 C11 C16 1_555 1_555 109.65 n
C12 C11 O11 1_555 1_555 109.49 n
C12 C11 D111 1_555 1_555 109.50 n
C16 C11 O11 1_555 1_555 111.46 n
C16 C11 D111 1_555 1_555 109.36 n
O11 C11 D111 1_555 1_555 107.30 n
C11 C12 C13 1_555 1_555 109.74 n
C11 C12 D121 1_555 1_555 109.44 n
C11 C12 D122 1_555 1_555 109.48 n
C13 C12 D121 1_555 1_555 109.26 n
C13 C12 D122 1_555 1_555 109.32 n
D121 C12 D122 1_555 1_555 109.56 n
C12 C13 C14 1_555 1_555 109.75 n
C12 C13 D131 1_555 1_555 109.50 n
C12 C13 D132 1_555 1_555 109.46 n
C14 C13 D131 1_555 1_555 109.31 n
C14 C13 D132 1_555 1_555 109.25 n
D131 C13 D132 1_555 1_555 109.53 n
C13 C14 C15 1_555 1_555 109.71 n
C13 C14 D141 1_555 1_555 109.48 n
C13 C14 D142 1_555 1_555 109.48 n
C15 C14 D141 1_555 1_555 109.42 n
C15 C14 D142 1_555 1_555 109.25 n
D141 C14 D142 1_555 1_555 109.45 n
C14 C15 C16 1_555 1_555 109.80 n
C14 C15 D151 1_555 1_555 109.48 n
C14 C15 D152 1_555 1_555 109.49 n
C16 C15 D151 1_555 1_555 109.29 n
C16 C15 D152 1_555 1_555 109.29 n
D151 C15 D152 1_555 1_555 109.44 n
C11 C16 C15 1_555 1_555 109.72 n
C11 C16 D161 1_555 1_555 109.27 n
C11 C16 D162 1_555 1_555 109.39 n
C15 C16 D161 1_555 1_555 109.51 n
C15 C16 D162 1_555 1_555 109.48 n
D161 C16 D162 1_555 1_555 109.43 n
C11 O11 D11 1_555 1_555 105.58 n
O11 D11 O21 1_555 2_564 170.46 n
C22 C21 C26 1_555 1_555 109.65 n
C22 C21 O21 1_555 1_555 109.49 n
C22 C21 D211 1_555 1_555 109.51 n
C26 C21 O21 1_555 1_555 111.46 n
C26 C21 D211 1_555 1_555 109.36 n
O21 C21 D211 1_555 1_555 107.30 n
C21 C22 C23 1_555 1_555 109.74 n
C21 C22 D221 1_555 1_555 109.43 n
C21 C22 D222 1_555 1_555 109.48 n
C23 C22 D221 1_555 1_555 109.26 n
C23 C22 D222 1_555 1_555 109.33 n
D221 C22 D222 1_555 1_555 109.56 n
C22 C23 C24 1_555 1_555 109.75 n
C22 C23 D231 1_555 1_555 109.51 n
C22 C23 D232 1_555 1_555 109.46 n
C24 C23 D231 1_555 1_555 109.31 n
C24 C23 D232 1_555 1_555 109.24 n
D231 C23 D232 1_555 1_555 109.53 n
C23 C24 C25 1_555 1_555 109.71 n
C23 C24 D241 1_555 1_555 109.48 n
C23 C24 D242 1_555 1_555 109.48 n
C25 C24 D241 1_555 1_555 109.42 n
C25 C24 D242 1_555 1_555 109.25 n
D241 C24 D242 1_555 1_555 109.46 n
C24 C25 C26 1_555 1_555 109.80 n
C24 C25 D251 1_555 1_555 109.49 n
C24 C25 D252 1_555 1_555 109.49 n
C26 C25 D251 1_555 1_555 109.29 n
C26 C25 D252 1_555 1_555 109.29 n
D251 C25 D252 1_555 1_555 109.44 n
C21 C26 C25 1_555 1_555 109.71 n
C21 C26 D261 1_555 1_555 109.26 n
C21 C26 D262 1_555 1_555 109.39 n
C25 C26 D261 1_555 1_555 109.51 n
C25 C26 D262 1_555 1_555 109.48 n
D261 C26 D262 1_555 1_555 109.44 n
D11 O21 C21 2_565 1_555 116.26 n
D11 O21 D21 2_565 1_555 110.48 n
C21 O21 D21 1_555 1_555 111.49 n

loop_
_geom_bond_atom_site_label_1
_geom_bond_atom_site_label_2
_geom_bond_site_symmetry_2
_geom_bond_distance
_geom_bond_publ_flag
C11 C12 1_555 1.525 n
C11 C16 1_555 1.526 n
C11 O11 1_555 1.430 n
C11 D111 1_555 1.090 n
C11 D11 1_555 1.958 n
C12 C11 1_555 1.525 n
C12 C13 1_555 1.525 n
C12 D121 1_555 1.090 n
C12 D122 1_555 1.089 n
C13 C12 1_555 1.525 n
C13 C14 1_555 1.526 n
C13 D131 1_555 1.090 n
C13 D132 1_555 1.090 n
C14 C13 1_555 1.526 n
C14 C15 1_555 1.524 n
C14 D141 1_555 1.090 n
C14 D142 1_555 1.091 n
C15 C14 1_555 1.524 n
C15 C16 1_555 1.525 n
C15 D151 1_555 1.090 n
C15 D152 1_555 1.090 n
C16 C11 1_555 1.526 n
C16 C15 1_555 1.525 n
C16 D161 1_555 1.090 n
C16 D162 1_555 1.090 n
O11 C11 1_555 1.430 n
O11 D11 1_555 1.008 n
D111 C11 1_555 1.090 n
D121 C12 1_555 1.090 n
D122 C12 1_555 1.089 n
D131 C13 1_555 1.090 n
D132 C13 1_555 1.090 n
D141 C14 1_555 1.090 n
D142 C14 1_555 1.091 n
D151 C15 1_555 1.090 n
D152 C15 1_555 1.090 n
D161 C16 1_555 1.090 n
D162 C16 1_555 1.090 n
D11 O11 1_555 1.008 n
C21 C22 1_555 1.525 n
C21 C26 1_555 1.526 n
C21 O21 1_555 1.430 n
C21 D211 1_555 1.090 n
C22 C21 1_555 1.525 n
C22 C23 1_555 1.525 n
C22 D221 1_555 1.090 n
C22 D222 1_555 1.089 n
C23 C22 1_555 1.525 n
C23 C24 1_555 1.526 n
C23 D231 1_555 1.090 n
C23 D232 1_555 1.090 n
C24 C23 1_555 1.526 n
C24 C25 1_555 1.524 n
C24 D241 1_555 1.090 n
C24 D242 1_555 1.091 n
C25 C24 1_555 1.524 n
C25 C26 1_555 1.525 n
C25 D251 1_555 1.090 n
C25 D252 1_555 1.090 n
C26 C21 1_555 1.526 n
C26 C25 1_555 1.525 n
C26 D261 1_555 1.090 n
C26 D262 1_555 1.090 n
O21 D11 2_565 1.587 n
O21 C21 1_555 1.430 n
O21 D21 1_555 1.008 n
D211 C21 1_555 1.090 n
D221 C22 1_555 1.090 n
D222 C22 1_555 1.089 n
D231 C23 1_555 1.090 n
D232 C23 1_555 1.090 n
D241 C24 1_555 1.090 n
D242 C24 1_555 1.091 n
D251 C25 1_555 1.090 n
D252 C25 1_555 1.090 n
D261 C26 1_555 1.090 n
D262 C26 1_555 1.090 n
D21 O21 1_555 1.008 n

loop_
_geom_hbond_atom_site_label_D
_geom_hbond_atom_site_label_H
_geom_hbond_atom_site_label_A
_geom_hbond_site_symmetry_A
_geom_hbond_distance_DH
_geom_hbond_distance_HA
_geom_hbond_distance_DA
_geom_hbond_angle_DHA
_geom_hbond_publ_flag
O11 D11 O21 2_564 1.008(12) 1.592(11) 2.587(9) 170.5(9) n
O21 D21 O11 1_556 1.008(12) 1.782(11) 2.787(9) 176.7(9) n
